data_2234168
loop_
_publ_author_name
'Horkaew, Jirapa'
'Chantrapromma, Suchada'
'Anantapong, Teerasak'
'Kanjana-Opas, Akkharawit'
'Fun, Hoong-Kun'

_publ_section_title
;
 (<i>E</i>)-4-Bromo-<i>N</i>'-(4-hydroxy-3-methoxybenzylidene)benzohydrazide
 monohydrate
;
_journal_coeditor_code FJ2521
_journal_issue 4
_journal_name_full 'Acta Crystallographica Section E'
_journal_page_first o1069
_journal_page_last o1070
_journal_paper_doi 10.1107/S160053681201032X
_journal_volume 68
_journal_year 2012
_chemical_formula_iupac 'C15 H13 Br N2 O3, H2 O'
_chemical_formula_moiety 'C15 H13 Br N2 O3, H2 O'
_chemical_formula_sum 'C15 H15 Br N2 O4'
_chemical_formula_weight 367.19
_chemical_melting_point_gt 513
_chemical_name_systematic
;
(<i>E</i>)-4-Bromo-<i>N</i>'-(4-hydroxy-3-methoxybenzylidene)benzohydrazide
monohydrate
;
_space_group_IT_number 14
_symmetry_cell_setting monoclinic
_symmetry_space_group_name_Hall '-P 2ybc'
_symmetry_space_group_name_H-M 'P 1 21/c 1'
_atom_sites_solution_hydrogens geom
_atom_sites_solution_primary direct
_atom_sites_solution_secondary difmap
_audit_creation_method SHELXL-97
_cell_angle_alpha 90.00
_cell_angle_beta 119.479(5)
_cell_angle_gamma 90.00
_cell_formula_units_Z 4
_cell_length_a 7.9772(7)
_cell_length_b 21.446(2)
_cell_length_c 10.3928(7)
_cell_measurement_reflns_used 5602
_cell_measurement_temperature 100(2)
_cell_measurement_theta_max 32.61
_cell_measurement_theta_min 2.44
_cell_volume 1547.8(2)
_computing_cell_refinement 'SAINT (Bruker, 2009)'
_computing_data_collection 'APEX2 (Bruker, 2009)'
_computing_data_reduction 'SAINT (Bruker, 2009)'
_computing_molecular_graphics 'SHELXTL (Sheldrick, 2008)'
_computing_publication_material
;
SHELXTL (Sheldrick, 2008) and PLATON (Spek, 2009)
;
_computing_structure_refinement 'SHELXTL (Sheldrick, 2008)'
_computing_structure_solution 'SHELXTL (Sheldrick, 2008)'
_diffrn_ambient_temperature 100
_diffrn_measured_fraction_theta_full 0.989
_diffrn_measured_fraction_theta_max 0.989
_diffrn_measurement_device_type 'Bruker APEX DUO CCD area-detector'
_diffrn_measurement_method '\f and \w scans'
_diffrn_radiation_monochromator graphite
_diffrn_radiation_source 'sealed tube'
_diffrn_radiation_type MoK\a
_diffrn_radiation_wavelength 0.71073
_diffrn_reflns_av_R_equivalents 0.0235
_diffrn_reflns_av_sigmaI/netI 0.0241
_diffrn_reflns_limit_h_max 12
_diffrn_reflns_limit_h_min -11
_diffrn_reflns_limit_k_max 32
_diffrn_reflns_limit_k_min -29
_diffrn_reflns_limit_l_max 15
_diffrn_reflns_limit_l_min -15
_diffrn_reflns_number 18815
_diffrn_reflns_theta_full 32.61
_diffrn_reflns_theta_max 32.61
_diffrn_reflns_theta_min 2.44
_diffrn_standards_number 0
_exptl_absorpt_coefficient_mu 2.675
_exptl_absorpt_correction_T_max 0.7556
_exptl_absorpt_correction_T_min 0.3060
_exptl_absorpt_correction_type multi-scan
_exptl_absorpt_process_details '(SADABS; Bruker, 2009)'
_exptl_crystal_colour Colorless
_exptl_crystal_density_diffrn 1.576
_exptl_crystal_density_method 'not measured'
_exptl_crystal_description Block
_exptl_crystal_F_000 744
_exptl_crystal_size_max 0.58
_exptl_crystal_size_mid 0.21
_exptl_crystal_size_min 0.11
_refine_diff_density_max 0.536
_refine_diff_density_min -0.539
_refine_ls_extinction_method none
_refine_ls_goodness_of_fit_ref 1.043
_refine_ls_hydrogen_treatment constr
_refine_ls_matrix_type full
_refine_ls_number_parameters 200
_refine_ls_number_reflns 5602
_refine_ls_number_restraints 0
_refine_ls_restrained_S_all 1.043
_refine_ls_R_factor_all 0.0310
_refine_ls_R_factor_gt 0.0248
_refine_ls_shift/su_max 0.009
_refine_ls_shift/su_mean 0.001
_refine_ls_structure_factor_coef Fsqd
_refine_ls_weighting_details 'calc w=1/[\s^2^(Fo^2^)+(0.0304P)^2^+0.5617P] where P=(Fo^2^+2Fc^2^)/3'
_refine_ls_weighting_scheme calc
_refine_ls_wR_factor_gt 0.0626
_refine_ls_wR_factor_ref 0.0651
_reflns_number_gt 4894
_reflns_number_total 5602
_reflns_threshold_expression I>2\s(I)
_cod_data_source_file fj2521.cif
_cod_data_source_block I
_cod_original_sg_symbol_H-M 'P 21/c'
_cod_database_code 2234168
_cod_database_fobs_code 2234168

loop_
_symmetry_equiv_pos_as_xyz
'x, y, z'
'-x, y+1/2, -z+1/2'
'-x, -y, -z'
'x, -y-1/2, z-1/2'

loop_
_atom_site_type_symbol
_atom_site_label
_atom_site_fract_x
_atom_site_fract_y
_atom_site_fract_z
_atom_site_U_iso_or_equiv
_atom_site_adp_type
_atom_site_calc_flag
_atom_site_refinement_flags
_atom_site_occupancy
_atom_site_symmetry_multiplicity
Br Br1 1.165101(18) 1.138681(6) 1.032760(13) 0.02180(4) Uani d . 1 1
O O1 0.31020(12) 0.98324(4) 0.62686(11) 0.02206(18) Uani d . 1 1
O O2 -0.26566(11) 0.74388(4) 0.19684(10) 0.01696(15) Uani d . 1 1
O O3 -0.14414(12) 0.64604(4) 0.11703(10) 0.01614(15) Uani d . 1 1
H H1O3 -0.1053 0.6238 0.0752 0.024 Uiso d R 1 1
N N1 0.50431(13) 0.91557(4) 0.59638(11) 0.01464(16) Uani d . 1 1
H H1N1 0.6171 0.9016 0.6218 0.018 Uiso d R 1 1
N N2 0.34933(13) 0.87658(4) 0.51278(11) 0.01445(16) Uani d . 1 1
C C1 0.64474(16) 1.00888(5) 0.74049(12) 0.01489(18) Uani d . 1 1
C C2 0.62537(18) 1.05722(6) 0.82220(15) 0.0223(2) Uani d . 1 1
H H2A 0.5052 1.0635 0.8185 0.027 Uiso calc R 1 1
C C3 0.77907(19) 1.09623(6) 0.90869(15) 0.0233(2) Uani d . 1 1
H H3A 0.7652 1.1289 0.9644 0.028 Uiso calc R 1 1
C C4 0.95314(17) 1.08667(5) 0.91237(13) 0.0176(2) Uani d . 1 1
C C5 0.97598(17) 1.03960(6) 0.83136(13) 0.0186(2) Uani d . 1 1
H H5A 1.0960 1.0339 0.8344 0.022 Uiso calc R 1 1
C C6 0.82108(17) 1.00077(5) 0.74535(13) 0.0178(2) Uani d . 1 1
H H6A 0.8356 0.9684 0.6893 0.021 Uiso calc R 1 1
C C7 0.47302(16) 0.96867(5) 0.65048(12) 0.01518(19) Uani d . 1 1
C C8 0.39443(15) 0.82791(5) 0.46425(12) 0.01448(18) Uani d . 1 1
H H8A 0.5240 0.8228 0.4859 0.017 Uiso calc R 1 1
C C9 0.25378(15) 0.78044(5) 0.37726(12) 0.01375(18) Uani d . 1 1
C C10 0.05771(15) 0.78701(5) 0.33432(12) 0.01418(18) Uani d . 1 1
H H10A 0.0146 0.8225 0.3646 0.017 Uiso calc R 1 1
C C11 -0.07205(15) 0.74162(5) 0.24783(12) 0.01331(18) Uani d . 1 1
C C12 -0.00870(15) 0.68869(5) 0.20363(12) 0.01369(18) Uani d . 1 1
C C13 0.18522(16) 0.68186(5) 0.24792(13) 0.01568(19) Uani d . 1 1
H H13A 0.2288 0.6460 0.2194 0.019 Uiso calc R 1 1
C C14 0.31573(16) 0.72779(5) 0.33436(13) 0.01619(19) Uani d . 1 1
H H14A 0.4484 0.7231 0.3643 0.019 Uiso calc R 1 1
C C15 -0.33607(17) 0.79716(6) 0.23765(15) 0.0201(2) Uani d . 1 1
H H15A -0.4763 0.7943 0.1930 0.030 Uiso calc R 1 1
H H15B -0.3026 0.8350 0.2024 0.030 Uiso calc R 1 1
H H15C -0.2776 0.7988 0.3455 0.030 Uiso calc R 1 1
O O1W 0.94692(12) 0.92018(4) 0.45250(10) 0.01886(16) Uani d . 1 1
H H1OW 0.8746 0.9503 0.4230 0.028 Uiso d R 1 1
H H2OW 1.0559 0.9287 0.4881 0.028 Uiso d R 1 1

loop_
_atom_site_aniso_label
_atom_site_aniso_U_11
_atom_site_aniso_U_22
_atom_site_aniso_U_33
_atom_site_aniso_U_12
_atom_site_aniso_U_13
_atom_site_aniso_U_23
Br1 0.02481(7) 0.01815(6) 0.01611(6) -0.00733(4) 0.00520(5) -0.00200(4)
O1 0.0137(4) 0.0200(4) 0.0292(5) 0.0032(3) 0.0080(3) -0.0033(3)
O2 0.0091(3) 0.0177(4) 0.0223(4) -0.0001(3) 0.0064(3) -0.0044(3)
O3 0.0129(3) 0.0161(4) 0.0196(4) -0.0031(3) 0.0081(3) -0.0051(3)
N1 0.0099(4) 0.0142(4) 0.0170(4) -0.0005(3) 0.0045(3) -0.0019(3)
N2 0.0109(4) 0.0147(4) 0.0146(4) -0.0018(3) 0.0039(3) -0.0008(3)
C1 0.0152(5) 0.0122(4) 0.0150(4) 0.0006(3) 0.0056(4) 0.0007(3)
C2 0.0182(5) 0.0206(5) 0.0256(6) 0.0023(4) 0.0088(5) -0.0057(4)
C3 0.0222(6) 0.0194(5) 0.0238(6) 0.0011(4) 0.0080(5) -0.0064(4)
C4 0.0199(5) 0.0145(5) 0.0138(5) -0.0031(4) 0.0046(4) -0.0002(4)
C5 0.0184(5) 0.0189(5) 0.0194(5) -0.0048(4) 0.0100(4) -0.0032(4)
C6 0.0186(5) 0.0166(5) 0.0192(5) -0.0034(4) 0.0101(4) -0.0039(4)
C7 0.0137(4) 0.0141(4) 0.0154(5) 0.0013(3) 0.0053(4) 0.0007(4)
C8 0.0106(4) 0.0154(4) 0.0152(5) 0.0000(3) 0.0046(4) 0.0007(4)
C9 0.0112(4) 0.0141(4) 0.0145(4) -0.0005(3) 0.0052(4) -0.0001(3)
C10 0.0121(4) 0.0143(4) 0.0150(5) 0.0001(3) 0.0058(4) -0.0007(4)
C11 0.0100(4) 0.0147(4) 0.0145(4) 0.0003(3) 0.0054(4) 0.0006(3)
C12 0.0116(4) 0.0141(4) 0.0142(4) -0.0015(3) 0.0055(4) -0.0009(3)
C13 0.0131(4) 0.0148(4) 0.0192(5) 0.0006(4) 0.0080(4) -0.0020(4)
C14 0.0109(4) 0.0172(5) 0.0198(5) -0.0002(4) 0.0070(4) -0.0013(4)
C15 0.0134(5) 0.0214(5) 0.0261(6) 0.0014(4) 0.0103(4) -0.0048(4)
O1W 0.0147(4) 0.0161(4) 0.0266(4) 0.0023(3) 0.0108(3) 0.0042(3)

loop_
_atom_type_symbol
_atom_type_description
_atom_type_scat_dispersion_real
_atom_type_scat_dispersion_imag
_atom_type_scat_source
C C 0.0033 0.0016 'International Tables Vol C Tables 4.2.6.8 and 6.1.1.4'
H H 0.0000 0.0000 'International Tables Vol C Tables 4.2.6.8 and 6.1.1.4'
Br Br -0.2901 2.4595 'International Tables Vol C Tables 4.2.6.8 and 6.1.1.4'
N N 0.0061 0.0033 'International Tables Vol C Tables 4.2.6.8 and 6.1.1.4'
O O 0.0106 0.0060 'International Tables Vol C Tables 4.2.6.8 and 6.1.1.4'

loop_
_geom_angle_atom_site_label_1
_geom_angle_atom_site_label_2
_geom_angle_atom_site_label_3
_geom_angle
C11 O2 C15 116.68(9)
C12 O3 H1O3 111.4
C7 N1 N2 118.68(9)
C7 N1 H1N1 123.2
N2 N1 H1N1 117.4
C8 N2 N1 113.57(9)
C6 C1 C2 118.85(11)
C6 C1 C7 123.27(10)
C2 C1 C7 117.87(10)
C3 C2 C1 120.97(11)
C3 C2 H2A 119.5
C1 C2 H2A 119.5
C4 C3 C2 118.85(11)
C4 C3 H3A 120.6
C2 C3 H3A 120.6
C5 C4 C3 121.46(11)
C5 C4 Br1 119.34(9)
C3 C4 Br1 119.20(9)
C4 C5 C6 119.15(11)
C4 C5 H5A 120.4
C6 C5 H5A 120.4
C5 C6 C1 120.70(11)
C5 C6 H6A 119.6
C1 C6 H6A 119.6
O1 C7 N1 121.53(10)
O1 C7 C1 121.85(10)
N1 C7 C1 116.62(9)
N2 C8 C9 122.22(10)
N2 C8 H8A 118.9
C9 C8 H8A 118.9
C14 C9 C10 119.65(10)
C14 C9 C8 118.72(9)
C10 C9 C8 121.63(10)
C11 C10 C9 119.71(10)
C11 C10 H10A 120.1
C9 C10 H10A 120.1
O2 C11 C10 124.71(10)
O2 C11 C12 114.91(9)
C10 C11 C12 120.37(9)
O3 C12 C13 122.71(10)
O3 C12 C11 117.47(9)
C13 C12 C11 119.82(10)
C12 C13 C14 119.78(10)
C12 C13 H13A 120.1
C14 C13 H13A 120.1
C9 C14 C13 120.66(10)
C9 C14 H14A 119.7
C13 C14 H14A 119.7
O2 C15 H15A 109.5
O2 C15 H15B 109.5
H15A C15 H15B 109.5
O2 C15 H15C 109.5
H15A C15 H15C 109.5
H15B C15 H15C 109.5
H1OW O1W H2OW 114.1

loop_
_geom_bond_atom_site_label_1
_geom_bond_atom_site_label_2
_geom_bond_distance
Br1 C4 1.8939(12)
O1 C7 1.2374(14)
O2 C11 1.3650(13)
O2 C15 1.4266(14)
O3 C12 1.3627(13)
O3 H1O3 0.8032
N1 C7 1.3467(14)
N1 N2 1.3876(13)
N1 H1N1 0.8572
N2 C8 1.2853(14)
C1 C6 1.3935(16)
C1 C2 1.3959(16)
C1 C7 1.4947(16)
C2 C3 1.3879(18)
C2 H2A 0.9500
C3 C4 1.3854(18)
C3 H3A 0.9500
C4 C5 1.3828(16)
C5 C6 1.3900(16)
C5 H5A 0.9500
C6 H6A 0.9500
C8 C9 1.4541(15)
C8 H8A 0.9500
C9 C14 1.3911(15)
C9 C10 1.4066(15)
C10 C11 1.3825(15)
C10 H10A 0.9500
C11 C12 1.4082(15)
C12 C13 1.3876(15)
C13 C14 1.3930(16)
C13 H13A 0.9500
C14 H14A 0.9500
C15 H15A 0.9800
C15 H15B 0.9800
C15 H15C 0.9800
O1W H1OW 0.8179
O1W H2OW 0.7806

loop_
_geom_hbond_atom_site_label_D
_geom_hbond_atom_site_label_H
_geom_hbond_atom_site_label_A
_geom_hbond_site_symmetry_A
_geom_hbond_distance_DH
_geom_hbond_distance_HA
_geom_hbond_distance_DA
_geom_hbond_angle_DHA
_geom_hbond_publ_flag
O3 H1O3 O1W 4_475 0.80 1.79 2.5867(14) 170 y
N1 H1N1 O3 4_676 0.86 2.18 3.0107(16) 162 y
O1W H1OW O1 3_676 0.82 1.93 2.7409(14) 171 y
O1W H2OW O1 1_655 0.78 2.16 2.8883(14) 154 y
O1W H2OW N2 1_655 0.78 2.49 3.0971(16) 136 y
C6 H6A O3 4_676 0.95 2.59 3.4832(15) 156 y
C8 H8A O2 4_676 0.95 2.46 3.0191(15) 118 n
C8 H8A O3 4_676 0.95 2.40 3.2604(17) 150 y
C10 H10A O1W 1_455 0.95 2.45 3.3933(15) 172 y

loop_
_geom_torsion_atom_site_label_1
_geom_torsion_atom_site_label_2
_geom_torsion_atom_site_label_3
_geom_torsion_atom_site_label_4
_geom_torsion
C7 N1 N2 C8 178.70(10)
C6 C1 C2 C3 -0.88(19)
C7 C1 C2 C3 179.75(12)
C1 C2 C3 C4 0.3(2)
C2 C3 C4 C5 0.4(2)
C2 C3 C4 Br1 -178.89(10)
C3 C4 C5 C6 -0.52(19)
Br1 C4 C5 C6 178.78(9)
C4 C5 C6 C1 -0.09(18)
C2 C1 C6 C5 0.77(18)
C7 C1 C6 C5 -179.89(11)
N2 N1 C7 O1 -0.21(17)
N2 N1 C7 C1 179.66(9)
C6 C1 C7 O1 -166.86(12)
C2 C1 C7 O1 12.48(17)
C6 C1 C7 N1 13.26(16)
C2 C1 C7 N1 -167.40(11)
N1 N2 C8 C9 178.54(10)
N2 C8 C9 C14 -177.20(11)
N2 C8 C9 C10 3.67(17)
C14 C9 C10 C11 -1.09(16)
C8 C9 C10 C11 178.04(10)
C15 O2 C11 C10 -0.35(16)
C15 O2 C11 C12 -179.25(10)
C9 C10 C11 O2 -178.33(10)
C9 C10 C11 C12 0.52(16)
O2 C11 C12 O3 -0.29(14)
C10 C11 C12 O3 -179.25(10)
O2 C11 C12 C13 179.38(10)
C10 C11 C12 C13 0.42(16)
O3 C12 C13 C14 178.87(10)
C11 C12 C13 C14 -0.78(17)
C10 C9 C14 C13 0.74(17)
C8 C9 C14 C13 -178.42(11)
C12 C13 C14 C9 0.20(18)

loop_
_cod_related_entry_id
_cod_related_entry_database
_cod_related_entry_code
1 ChemSpider 30657588
